data_4328251
loop_
_publ_author_name
'Long Jiang'
'Xian-Rui Meng'
'Hua Xiang'
'Ping Ju'
'Di-Chang Zhong'
'Tong-Bu Lu'

_publ_section_title
;
 Variations of Structures and Gas Sorption Properties of Three
 Coordination Polymers Induced by Fluorine Atom Positions in
 Azamacrocyclic Ligands
;
_journal_name_full 'Inorganic Chemistry'
_journal_page_first 1874
_journal_page_last 1880
_journal_paper_doi 10.1021/ic202168r
_journal_volume 51
_journal_year 2012
_chemical_formula_sum 'C132 H186 F6 N26 Ni3 O24'
_chemical_formula_weight 2811.12
_chemical_name_systematic
; 
 ? 
;
_space_group_IT_number 165
_symmetry_cell_setting trigonal
_symmetry_space_group_name_Hall '-P 3 2"c'
_symmetry_space_group_name_H-M 'P -3 c 1'
_atom_sites_solution_hydrogens geom
_atom_sites_solution_primary direct
_atom_sites_solution_secondary difmap
_audit_creation_method SHELXL-97
_cell_angle_alpha 90.00
_cell_angle_beta 90.00
_cell_angle_gamma 120.00
_cell_formula_units_Z 2
_cell_length_a 25.2196(2)
_cell_length_b 25.2196(2)
_cell_length_c 13.23610(10)
_cell_measurement_reflns_used 2159
_cell_measurement_temperature 123(2)
_cell_measurement_theta_max 61.45
_cell_measurement_theta_min 2.88
_cell_volume 7290.66(10)
_computing_cell_refinement 'Bruker FRAMBO'
_computing_data_collection 'Bruker FRAMBO'
_computing_data_reduction 'Bruker SAINT'
_computing_molecular_graphics 'Bruker SHELXTL'
_computing_publication_material 'Bruker SHELXTL'
_computing_structure_refinement 'SHELXL-97 (Sheldrick, 1997)'
_computing_structure_solution 'SHELXS-97 (Sheldrick, 1990)'
_diffrn_ambient_temperature 123(2)
_diffrn_measured_fraction_theta_full 0.993
_diffrn_measured_fraction_theta_max 0.993
_diffrn_measurement_device_type 'multiwire proportional'
_diffrn_measurement_method 'phi and omega scans'
_diffrn_radiation_monochromator graphite
_diffrn_radiation_source 'fine-focus sealed tube'
_diffrn_radiation_type CuK\a
_diffrn_radiation_wavelength 1.54178
_diffrn_reflns_av_R_equivalents 0.0276
_diffrn_reflns_av_sigmaI/netI 0.0123
_diffrn_reflns_limit_h_max 28
_diffrn_reflns_limit_h_min -29
_diffrn_reflns_limit_k_max 28
_diffrn_reflns_limit_k_min -28
_diffrn_reflns_limit_l_max 14
_diffrn_reflns_limit_l_min -10
_diffrn_reflns_number 39398
_diffrn_reflns_theta_full 62.59
_diffrn_reflns_theta_max 62.59
_diffrn_reflns_theta_min 3.50
_diffrn_standards_decay_% 0
_diffrn_standards_interval_count 0
_diffrn_standards_number 0
_exptl_absorpt_coefficient_mu 1.126
_exptl_absorpt_correction_T_max 0.8061
_exptl_absorpt_correction_T_min 0.6939
_exptl_absorpt_correction_type multi-scan
_exptl_absorpt_process_details SADABS
_exptl_crystal_colour pink
_exptl_crystal_density_diffrn 1.286
_exptl_crystal_description prism
_exptl_crystal_F_000 3004
_exptl_crystal_size_max 0.35
_exptl_crystal_size_mid 0.28
_exptl_crystal_size_min 0.20
_refine_diff_density_max 0.754
_refine_diff_density_min -0.661
_refine_diff_density_rms 0.104
_refine_ls_extinction_method none
_refine_ls_goodness_of_fit_ref 1.090
_refine_ls_hydrogen_treatment constr
_refine_ls_matrix_type full
_refine_ls_number_parameters 339
_refine_ls_number_reflns 3871
_refine_ls_number_restraints 110
_refine_ls_restrained_S_all 1.140
_refine_ls_R_factor_all 0.0690
_refine_ls_R_factor_gt 0.0662
_refine_ls_shift/su_max 0.000
_refine_ls_shift/su_mean 0.000
_refine_ls_structure_factor_coef Fsqd
_refine_ls_weighting_details 'calc w=1/[\s^2^(Fo^2^)+(0.1507P)^2^+4.9562P] where P=(Fo^2^+2Fc^2^)/3'
_refine_ls_weighting_scheme calc
_refine_ls_wR_factor_gt 0.2091
_refine_ls_wR_factor_ref 0.2140
_reflns_number_gt 3576
_reflns_number_total 3871
_reflns_threshold_expression >2sigma(I)
_cod_data_source_file ic202168r_si_003.cif
_cod_data_source_block 2
_cod_database_code 4328251

loop_
_symmetry_equiv_pos_as_xyz
'x, y, z'
'-y, x-y, z'
'-x+y, -x, z'
'y, x, -z+1/2'
'x-y, -y, -z+1/2'
'-x, -x+y, -z+1/2'
'-x, -y, -z'
'y, -x+y, -z'
'x-y, x, -z'
'-y, -x, z-1/2'
'-x+y, y, z-1/2'
'x, x-y, z-1/2'

loop_
_atom_site_label
_atom_site_type_symbol
_atom_site_fract_x
_atom_site_fract_y
_atom_site_fract_z
_atom_site_U_iso_or_equiv
_atom_site_adp_type
_atom_site_occupancy
_atom_site_symmetry_multiplicity
_atom_site_calc_flag
_atom_site_refinement_flags
_atom_site_disorder_assembly
_atom_site_disorder_group
C1 C 0.89064(13) 0.31408(13) 0.3486(2) 0.0374(7) Uani 1 1 d . A .
H1A H 0.8680 0.3043 0.2838 0.045 Uiso 1 1 calc R . .
H1B H 0.8737 0.2758 0.3883 0.045 Uiso 1 1 calc R . .
C2 C 0.88967(13) 0.41077(14) 0.3478(2) 0.0374(7) Uani 1 1 d . A .
H2A H 0.8718 0.4317 0.3865 0.045 Uiso 1 1 calc R . .
H2B H 0.8677 0.3975 0.2825 0.045 Uiso 1 1 calc R . .
C3 C 0.96700(14) 0.50996(14) 0.2687(2) 0.0410(7) Uani 1 1 d . . .
H3A H 0.9596 0.5378 0.3116 0.049 Uiso 1 1 calc R . .
H3B H 0.9386 0.4973 0.2104 0.049 Uiso 1 1 calc R . .
C4 C 0.96658(14) 0.29220(14) 0.2682(2) 0.0422(7) Uani 1 1 d . . .
H4A H 0.9385 0.2770 0.2095 0.051 Uiso 1 1 calc R . .
H4B H 0.9587 0.2568 0.3108 0.051 Uiso 1 1 calc R . .
C12 C 0.91940(14) 0.35987(14) 0.0575(2) 0.0413(7) Uani 1 1 d . A .
C13 C 0.86090(13) 0.34375(13) 0.0034(2) 0.0347(6) Uani 1 1 d . . .
C14 C 0.81721(13) 0.35564(13) 0.0448(2) 0.0365(7) Uani 1 1 d . . .
H14 H 0.8238 0.3737 0.1099 0.044 Uiso 1 1 calc R . .
C15 C 0.76412(13) 0.34150(14) -0.0076(2) 0.0379(7) Uani 1 1 d . . .
H15 H 0.7346 0.3496 0.0222 0.045 Uiso 1 1 calc R . .
C16 C 0.75368(13) 0.31542(13) -0.1036(2) 0.0352(6) Uani 1 1 d . . .
C17 C 0.79674(14) 0.30278(14) -0.1443(2) 0.0391(7) Uani 1 1 d . . .
H17 H 0.7899 0.2845 -0.2092 0.047 Uiso 1 1 calc R . .
C18 C 0.84940(14) 0.31632(14) -0.0921(2) 0.0390(7) Uani 1 1 d . . .
H18 H 0.8782 0.3070 -0.1214 0.047 Uiso 1 1 calc R . .
C19 C 0.69559(14) 0.29866(14) -0.1619(2) 0.0402(7) Uani 1 1 d . . .
H19A H 0.7055 0.3060 -0.2348 0.048 Uiso 1 1 calc R . .
H19B H 0.6663 0.2544 -0.1529 0.048 Uiso 1 1 calc R . .
F1 F 0.93902(17) 0.25142(19) 0.7551(3) 0.0866(15) Uani 0.691(8) 1 d PDU A 1
C5 C 0.90379(16) 0.37124(15) 0.5065(2) 0.0444(7) Uani 0.691(8) 1 d PU A 1
H5A H 0.8929 0.4003 0.5371 0.053 Uiso 0.691(8) 1 calc PR A 1
H5B H 0.9490 0.3914 0.5042 0.053 Uiso 0.691(8) 1 calc PR A 1
C6 C 0.8791(2) 0.3146(2) 0.5726(4) 0.0404(17) Uani 0.691(8) 1 d PGU A 1
C7 C 0.9209(2) 0.3085(2) 0.6330(4) 0.0453(16) Uani 0.691(8) 1 d PGU A 1
H7A H 0.9627 0.3398 0.6335 0.054 Uiso 0.691(8) 1 calc PR A 1
C8 C 0.9015(2) 0.2567(2) 0.6925(3) 0.0504(14) Uani 0.691(8) 1 d PGDU A 1
C9 C 0.8403(3) 0.2109(2) 0.6918(4) 0.0537(17) Uani 0.691(8) 1 d PGU A 1
H9A H 0.8271 0.1754 0.7325 0.064 Uiso 0.691(8) 1 calc PR A 1
C10 C 0.7985(2) 0.2169(2) 0.6315(5) 0.060(2) Uani 0.691(8) 1 d PGU A 1
H10A H 0.7567 0.1856 0.6310 0.072 Uiso 0.691(8) 1 calc PR A 1
C11 C 0.8179(2) 0.2688(3) 0.5719(5) 0.0478(17) Uani 0.691(8) 1 d PGU A 1
H11A H 0.7894 0.2729 0.5307 0.057 Uiso 0.691(8) 1 calc PR A 1
F1' F 0.7556(3) 0.1790(4) 0.6479(6) 0.072(3) Uani 0.309(8) 1 d PDU A 2
C5' C 0.90379(16) 0.37124(15) 0.5065(2) 0.0444(7) Uani 0.309(8) 1 d PU A 2
H5C H 0.8856 0.3930 0.5416 0.053 Uiso 0.309(8) 1 calc PR A 2
H5D H 0.9486 0.3993 0.5036 0.053 Uiso 0.309(8) 1 calc PR A 2
C6' C 0.8908(5) 0.3145(5) 0.5688(10) 0.042(4) Uani 0.309(8) 1 d PGU A 2
C11' C 0.9353(5) 0.3121(6) 0.6271(10) 0.057(5) Uani 0.309(8) 1 d PGU A 2
H11B H 0.9769 0.3437 0.6220 0.068 Uiso 0.309(8) 1 calc PR A 2
C10' C 0.9191(5) 0.2634(6) 0.6929(9) 0.110(9) Uani 0.309(8) 1 d PGU A 2
H10B H 0.9496 0.2617 0.7327 0.132 Uiso 0.309(8) 1 calc PR A 2
C9' C 0.8583(5) 0.2171(5) 0.7003(9) 0.059(4) Uani 0.309(8) 1 d PGU A 2
H9'A H 0.8472 0.1838 0.7452 0.070 Uiso 0.309(8) 1 calc PR A 2
C8' C 0.8138(5) 0.2196(5) 0.6420(9) 0.045(4) Uani 0.309(8) 1 d PGDU A 2
C7' C 0.8300(5) 0.2683(6) 0.5762(9) 0.048(4) Uani 0.309(8) 1 d PGU A 2
H7'A H 0.7995 0.2700 0.5364 0.058 Uiso 0.309(8) 1 calc PR A 2
N1 N 0.95610(10) 0.33570(11) 0.32686(18) 0.0354(6) Uani 1 1 d . . .
H1C H 0.9759 0.3415 0.3886 0.042 Uiso 1 1 calc R . .
N2 N 0.87983(11) 0.35729(12) 0.40312(18) 0.0382(6) Uani 1 1 d . . .
N3 N 0.95584(11) 0.45559(11) 0.32742(17) 0.0349(6) Uani 1 1 d . . .
H3C H 0.9753 0.4692 0.3895 0.042 Uiso 1 1 calc R A .
N4 N 0.6667 0.3333 -0.1300(3) 0.0358(9) Uani 1 3 d S . .
Ni1 Ni 1.0000 0.41728(2) 0.2500 0.0309(3) Uani 1 2 d S . .
O1 O 0.92828(9) 0.38714(10) 0.14165(14) 0.0387(5) Uani 1 1 d . . .
O2 O 0.95469(12) 0.34485(15) 0.0170(2) 0.0661(8) Uani 1 1 d . . .
N5 N 0.9324(3) 0.1736(3) 0.9372(5) 0.1228(15) Uani 1 1 d DU . .
O3 O 0.8615(3) 0.1001(3) 0.8351(5) 0.1550(19) Uani 1 1 d U . .
C20 C 0.9179(4) 0.1355(4) 0.8615(6) 0.1267(18) Uani 1 1 d U . .
H20 H 0.9494 0.1338 0.8250 0.152 Uiso 1 1 calc R . .
C22 C 0.9934(4) 0.2188(4) 0.9639(7) 0.159(3) Uani 1 1 d DU . .
H22A H 0.9983 0.2597 0.9561 0.239 Uiso 1 1 calc R . .
H22B H 1.0225 0.2150 0.9197 0.239 Uiso 1 1 calc R . .
H22C H 1.0013 0.2128 1.0343 0.239 Uiso 1 1 calc R . .
C21 C 0.8835(4) 0.1760(5) 0.9879(7) 0.154(3) Uani 1 1 d DU . .
H21A H 0.8443 0.1450 0.9593 0.230 Uiso 1 1 calc R . .
H21B H 0.8882 0.2167 0.9790 0.230 Uiso 1 1 calc R . .
H21C H 0.8846 0.1679 1.0601 0.230 Uiso 1 1 calc R . .
O1W O 0.8507(10) 0.0301(9) 0.6961(13) 0.251(8) Uani 0.55 1 d PU . .
O1'W O 0.937(2) 0.021(2) 0.550(3) 0.43(2) Uani 0.45 1 d PU . .

loop_
_atom_site_aniso_label
_atom_site_aniso_U_11
_atom_site_aniso_U_22
_atom_site_aniso_U_33
_atom_site_aniso_U_23
_atom_site_aniso_U_13
_atom_site_aniso_U_12
C1 0.0322(14) 0.0355(15) 0.0356(15) -0.0007(11) 0.0014(11) 0.0103(12)
C2 0.0339(15) 0.0458(16) 0.0336(14) -0.0014(12) 0.0025(11) 0.0207(13)
C3 0.0456(17) 0.0402(16) 0.0439(16) 0.0009(13) 0.0028(13) 0.0264(14)
C4 0.0410(17) 0.0344(15) 0.0503(17) 0.0009(13) 0.0050(13) 0.0182(13)
C12 0.0374(16) 0.0453(16) 0.0391(16) -0.0043(13) -0.0009(12) 0.0191(14)
C13 0.0338(15) 0.0326(14) 0.0340(15) -0.0002(11) 0.0011(11) 0.0138(12)
C14 0.0377(15) 0.0360(15) 0.0327(15) -0.0011(11) 0.0000(11) 0.0160(12)
C15 0.0352(15) 0.0400(16) 0.0385(16) -0.0015(12) 0.0032(12) 0.0188(13)
C16 0.0344(14) 0.0310(14) 0.0366(15) -0.0005(11) -0.0003(11) 0.0137(12)
C17 0.0417(16) 0.0398(15) 0.0361(15) -0.0071(12) -0.0035(12) 0.0206(13)
C18 0.0377(15) 0.0407(16) 0.0406(16) -0.0039(12) 0.0009(12) 0.0211(13)
C19 0.0412(16) 0.0427(16) 0.0389(15) -0.0064(12) -0.0044(12) 0.0227(13)
F1 0.064(2) 0.091(3) 0.094(3) 0.0318(19) -0.0180(18) 0.0300(18)
C5 0.0490(17) 0.0461(16) 0.0357(15) -0.0019(12) 0.0006(13) 0.0221(14)
C6 0.043(3) 0.051(3) 0.032(3) -0.0015(19) 0.0048(19) 0.027(2)
C7 0.041(2) 0.048(3) 0.042(3) 0.001(2) -0.003(2) 0.0181(19)
C8 0.054(3) 0.051(3) 0.045(2) 0.0070(19) -0.0038(19) 0.025(2)
C9 0.053(3) 0.054(3) 0.046(3) 0.007(2) 0.001(2) 0.021(2)
C10 0.053(3) 0.069(3) 0.049(3) 0.006(2) -0.001(2) 0.024(3)
C11 0.041(2) 0.063(3) 0.038(3) 0.006(2) 0.0047(19) 0.025(2)
F1' 0.048(4) 0.076(4) 0.062(4) 0.025(3) 0.001(3) 0.008(3)
C5' 0.0490(17) 0.0461(16) 0.0357(15) -0.0019(12) 0.0006(13) 0.0221(14)
C6' 0.041(5) 0.048(6) 0.036(6) -0.003(4) 0.008(4) 0.022(4)
C11' 0.059(6) 0.059(6) 0.052(6) 0.006(4) 0.002(4) 0.028(4)
C10' 0.109(10) 0.109(10) 0.108(10) 0.001(5) 0.000(5) 0.051(6)
C9' 0.062(6) 0.065(6) 0.054(6) 0.009(4) -0.008(4) 0.035(5)
C8' 0.039(5) 0.055(5) 0.037(5) 0.012(4) 0.007(4) 0.021(4)
C7' 0.044(5) 0.063(6) 0.044(6) 0.009(4) 0.000(4) 0.032(5)
N1 0.0321(12) 0.0346(12) 0.0358(13) -0.0006(10) -0.0014(9) 0.0139(10)
N2 0.0353(13) 0.0442(14) 0.0315(13) 0.0003(10) 0.0027(10) 0.0171(11)
N3 0.0342(12) 0.0371(13) 0.0316(12) -0.0012(9) -0.0002(9) 0.0165(11)
N4 0.0338(13) 0.0338(13) 0.040(2) 0.000 0.000 0.0169(6)
Ni1 0.0286(4) 0.0321(4) 0.0309(5) -0.00004(12) -0.0001(2) 0.0143(2)
O1 0.0358(11) 0.0483(12) 0.0328(11) -0.0058(9) -0.0030(8) 0.0217(9)
O2 0.0500(14) 0.101(2) 0.0615(16) -0.0360(15) -0.0158(12) 0.0484(15)
N5 0.127(3) 0.116(3) 0.125(3) -0.004(2) -0.005(2) 0.061(2)
O3 0.136(3) 0.145(3) 0.168(4) -0.003(3) -0.028(3) 0.058(3)
C20 0.125(3) 0.124(3) 0.130(3) -0.005(3) -0.008(3) 0.062(3)
C22 0.144(3) 0.149(4) 0.153(4) -0.001(4) -0.014(4) 0.050(3)
C21 0.160(4) 0.148(4) 0.161(5) 0.000(4) 0.020(3) 0.084(3)
O1W 0.250(9) 0.252(9) 0.248(9) -0.004(5) 0.003(5) 0.123(6)
O1'W 0.43(2) 0.43(2) 0.43(2) 0.001(5) 0.000(5) 0.218(13)

loop_
_atom_type_symbol
_atom_type_description
_atom_type_scat_dispersion_real
_atom_type_scat_dispersion_imag
_atom_type_scat_source
C C 0.0181 0.0091 'International Tables Vol C Tables 4.2.6.8 and 6.1.1.4'
H H 0.0000 0.0000 'International Tables Vol C Tables 4.2.6.8 and 6.1.1.4'
N N 0.0311 0.0180 'International Tables Vol C Tables 4.2.6.8 and 6.1.1.4'
O O 0.0492 0.0322 'International Tables Vol C Tables 4.2.6.8 and 6.1.1.4'
F F 0.0727 0.0534 'International Tables Vol C Tables 4.2.6.8 and 6.1.1.4'
Ni Ni -3.0029 0.5091 'International Tables Vol C Tables 4.2.6.8 and 6.1.1.4'

loop_
_geom_angle_atom_site_label_1
_geom_angle_atom_site_label_2
_geom_angle_atom_site_label_3
_geom_angle
_geom_angle_site_symmetry_1
_geom_angle_site_symmetry_3
N2 C1 N1 114.5(2) . .
N2 C1 H1A 108.6 . .
N1 C1 H1A 108.6 . .
N2 C1 H1B 108.6 . .
N1 C1 H1B 108.6 . .
H1A C1 H1B 107.6 . .
N2 C2 N3 113.7(2) . .
N2 C2 H2A 108.8 . .
N3 C2 H2A 108.8 . .
N2 C2 H2B 108.8 . .
N3 C2 H2B 108.8 . .
H2A C2 H2B 107.7 . .
N3 C3 C3 109.1(2) . 6_765
N3 C3 H3A 109.9 . .
C3 C3 H3A 109.9 6_765 .
N3 C3 H3B 109.9 . .
C3 C3 H3B 109.9 6_765 .
H3A C3 H3B 108.3 . .
N1 C4 C4 108.2(2) . 6_765
N1 C4 H4A 110.1 . .
C4 C4 H4A 110.1 6_765 .
N1 C4 H4B 110.1 . .
C4 C4 H4B 110.1 6_765 .
H4A C4 H4B 108.4 . .
O2 C12 O1 125.6(3) . .
O2 C12 C13 117.7(3) . .
O1 C12 C13 116.7(3) . .
C14 C13 C18 118.1(3) . .
C14 C13 C12 122.1(3) . .
C18 C13 C12 119.8(3) . .
C15 C14 C13 121.0(3) . .
C15 C14 H14 119.5 . .
C13 C14 H14 119.5 . .
C14 C15 C16 120.5(3) . .
C14 C15 H15 119.8 . .
C16 C15 H15 119.8 . .
C17 C16 C15 118.6(3) . .
C17 C16 C19 119.8(3) . .
C15 C16 C19 121.6(3) . .
C18 C17 C16 121.1(3) . .
C18 C17 H17 119.4 . .
C16 C17 H17 119.4 . .
C17 C18 C13 120.7(3) . .
C17 C18 H18 119.7 . .
C13 C18 H18 119.7 . .
N4 C19 C16 112.9(2) . .
N4 C19 H19A 109.0 . .
C16 C19 H19A 109.0 . .
N4 C19 H19B 109.0 . .
C16 C19 H19B 109.0 . .
H19A C19 H19B 107.8 . .
N2 C5 C6 112.7(3) . .
N2 C5 H5A 109.0 . .
C6 C5 H5A 109.0 . .
N2 C5 H5B 109.0 . .
C6 C5 H5B 109.0 . .
H5A C5 H5B 107.8 . .
C7 C6 C11 120.0 . .
C7 C6 C5 117.3(3) . .
C11 C6 C5 122.7(3) . .
C6 C7 C8 120.0 . .
C6 C7 H7A 120.0 . .
C8 C7 H7A 120.0 . .
F1 C8 C9 118.5(4) . .
F1 C8 C7 121.3(4) . .
C9 C8 C7 120.0 . .
C8 C9 C10 120.0 . .
C8 C9 H9A 120.0 . .
C10 C9 H9A 120.0 . .
C11 C10 C9 120.0 . .
C11 C10 H10A 120.0 . .
C9 C10 H10A 120.0 . .
C10 C11 C6 120.0 . .
C10 C11 H11A 120.0 . .
C6 C11 H11A 120.0 . .
C11' C6' C7' 120.0 . .
C6' C11' C10' 120.0 . .
C6' C11' H11B 120.0 . .
C10' C11' H11B 120.0 . .
C11' C10' C9' 120.0 . .
C11' C10' H10B 120.0 . .
C9' C10' H10B 120.0 . .
C8' C9' C10' 120.0 . .
C8' C9' H9'A 120.0 . .
C10' C9' H9'A 120.0 . .
F1' C8' C9' 123.3(7) . .
F1' C8' C7' 116.6(7) . .
C9' C8' C7' 120.0 . .
C8' C7' C6' 120.0 . .
C8' C7' H7'A 120.0 . .
C6' C7' H7'A 120.0 . .
C4 N1 C1 114.2(2) . .
C4 N1 Ni1 106.10(17) . .
C1 N1 Ni1 114.04(18) . .
C4 N1 H1C 107.4 . .
C1 N1 H1C 107.4 . .
Ni1 N1 H1C 107.4 . .
C1 N2 C2 116.3(2) . .
C1 N2 C5 115.9(2) . .
C2 N2 C5 113.1(2) . .
C3 N3 C2 114.7(2) . .
C3 N3 Ni1 105.97(17) . .
C2 N3 Ni1 113.08(17) . .
C3 N3 H3C 107.6 . .
C2 N3 H3C 107.6 . .
Ni1 N3 H3C 107.6 . .
C19 N4 C19 111.90(18) . 3_665
C19 N4 C19 111.90(18) . 2_655
C19 N4 C19 111.90(18) 3_665 2_655
N1 Ni1 N1 85.83(13) 6_765 .
N1 Ni1 N3 179.82(11) 6_765 .
N1 Ni1 N3 94.35(9) . .
N1 Ni1 N3 94.35(9) 6_765 6_765
N1 Ni1 N3 179.82(10) . 6_765
N3 Ni1 N3 85.47(13) . 6_765
N1 Ni1 O1 92.28(9) 6_765 6_765
N1 Ni1 O1 93.41(9) . 6_765
N3 Ni1 O1 87.68(9) . 6_765
N3 Ni1 O1 86.61(9) 6_765 6_765
N1 Ni1 O1 93.41(9) 6_765 .
N1 Ni1 O1 92.28(9) . .
N3 Ni1 O1 86.61(9) . .
N3 Ni1 O1 87.68(9) 6_765 .
O1 Ni1 O1 172.23(12) 6_765 .
C12 O1 Ni1 132.31(19) . .
C20 N5 C22 124.9(8) . .
C20 N5 C21 117.3(8) . .
C22 N5 C21 117.2(7) . .
O3 C20 N5 121.5(8) . .
O3 C20 H20 119.3 . .
N5 C20 H20 119.3 . .
N5 C22 H22A 109.5 . .
N5 C22 H22B 109.5 . .
H22A C22 H22B 109.5 . .
N5 C22 H22C 109.5 . .
H22A C22 H22C 109.5 . .
H22B C22 H22C 109.5 . .
N5 C21 H21A 109.5 . .
N5 C21 H21B 109.5 . .
H21A C21 H21B 109.5 . .
N5 C21 H21C 109.5 . .
H21A C21 H21C 109.5 . .
H21B C21 H21C 109.5 . .

loop_
_geom_bond_atom_site_label_1
_geom_bond_atom_site_label_2
_geom_bond_distance
_geom_bond_site_symmetry_2
C1 N2 1.442(4) .
C1 N1 1.485(4) .
C1 H1A 0.9900 .
C1 H1B 0.9900 .
C2 N2 1.443(4) .
C2 N3 1.500(4) .
C2 H2A 0.9900 .
C2 H2B 0.9900 .
C3 N3 1.476(4) .
C3 C3 1.524(6) 6_765
C3 H3A 0.9900 .
C3 H3B 0.9900 .
C4 N1 1.472(4) .
C4 C4 1.537(6) 6_765
C4 H4A 0.9900 .
C4 H4B 0.9900 .
C12 O2 1.250(4) .
C12 O1 1.268(4) .
C12 C13 1.502(4) .
C13 C14 1.390(4) .
C13 C18 1.401(4) .
C14 C15 1.386(4) .
C14 H14 0.9500 .
C15 C16 1.394(4) .
C15 H15 0.9500 .
C16 C17 1.385(4) .
C16 C19 1.517(4) .
C17 C18 1.380(4) .
C17 H17 0.9500 .
C18 H18 0.9500 .
C19 N4 1.454(3) .
C19 H19A 0.9900 .
C19 H19B 0.9900 .
F1 C8 1.313(5) .
C5 N2 1.466(4) .
C5 C6 1.519(5) .
C5 H5A 0.9900 .
C5 H5B 0.9900 .
C6 C7 1.3900 .
C6 C11 1.3900 .
C7 C8 1.3900 .
C7 H7A 0.9500 .
C8 C9 1.3900 .
C9 C10 1.3900 .
C9 H9A 0.9500 .
C10 C11 1.3900 .
C10 H10A 0.9500 .
C11 H11A 0.9500 .
F1' C8' 1.306(11) .
C6' C11' 1.3900 .
C6' C7' 1.3900 .
C11' C10' 1.3900 .
C11' H11B 0.9500 .
C10' C9' 1.3900 .
C10' H10B 0.9500 .
C9' C8' 1.3900 .
C9' H9'A 0.9500 .
C8' C7' 1.3900 .
C7' H7'A 0.9500 .
N1 Ni1 2.053(2) .
N1 H1C 0.9300 .
N3 Ni1 2.074(2) .
N3 H3C 0.9300 .
N4 C19 1.454(3) 3_665
N4 C19 1.454(3) 2_655
Ni1 N1 2.053(2) 6_765
Ni1 N3 2.074(2) 6_765
Ni1 O1 2.1287(19) 6_765
Ni1 O1 2.1287(19) .
N5 C20 1.308(9) .
N5 C22 1.427(8) .
N5 C21 1.432(8) .
O3 C20 1.293(9) .
C20 H20 0.9500 .
C22 H22A 0.9800 .
C22 H22B 0.9800 .
C22 H22C 0.9800 .
C21 H21A 0.9800 .
C21 H21B 0.9800 .
C21 H21C 0.9800 .

loop_
_geom_torsion_atom_site_label_1
_geom_torsion_atom_site_label_2
_geom_torsion_atom_site_label_3
_geom_torsion_atom_site_label_4
_geom_torsion
_geom_torsion_site_symmetry_1
_geom_torsion_site_symmetry_4
O2 C12 C13 C14 176.6(3) . .
O1 C12 C13 C14 -2.6(4) . .
O2 C12 C13 C18 -4.0(4) . .
O1 C12 C13 C18 176.8(3) . .
C18 C13 C14 C15 -0.8(4) . .
C12 C13 C14 C15 178.6(3) . .
C13 C14 C15 C16 -0.6(4) . .
C14 C15 C16 C17 1.4(4) . .
C14 C15 C16 C19 179.1(3) . .
C15 C16 C17 C18 -0.9(4) . .
C19 C16 C17 C18 -178.6(3) . .
C16 C17 C18 C13 -0.5(5) . .
C14 C13 C18 C17 1.3(4) . .
C12 C13 C18 C17 -178.1(3) . .
C17 C16 C19 N4 -158.8(3) . .
C15 C16 C19 N4 23.5(4) . .
N2 C5 C6 C7 134.7(3) . .
N2 C5 C6 C11 -43.0(5) . .
C11 C6 C7 C8 0.0 . .
C5 C6 C7 C8 -177.8(5) . .
C6 C7 C8 F1 -175.6(5) . .
C6 C7 C8 C9 0.0 . .
F1 C8 C9 C10 175.7(5) . .
C7 C8 C9 C10 0.0 . .
C8 C9 C10 C11 0.0 . .
C9 C10 C11 C6 0.0 . .
C7 C6 C11 C10 0.0 . .
C5 C6 C11 C10 177.6(5) . .
C7' C6' C11' C10' 0.0 . .
C6' C11' C10' C9' 0.0 . .
C11' C10' C9' C8' 0.0 . .
C10' C9' C8' F1' -177.2(9) . .
C10' C9' C8' C7' 0.0 . .
F1' C8' C7' C6' 177.4(9) . .
C9' C8' C7' C6' 0.0 . .
C11' C6' C7' C8' 0.0 . .
C4 C4 N1 C1 167.8(3) 6_765 .
C4 C4 N1 Ni1 41.3(3) 6_765 .
N2 C1 N1 C4 -178.0(2) . .
N2 C1 N1 Ni1 -55.8(3) . .
N1 C1 N2 C2 71.0(3) . .
N1 C1 N2 C5 -65.6(3) . .
N3 C2 N2 C1 -71.7(3) . .
N3 C2 N2 C5 66.1(3) . .
C6 C5 N2 C1 -57.3(4) . .
C6 C5 N2 C2 164.7(3) . .
C3 C3 N3 C2 -166.1(3) 6_765 .
C3 C3 N3 Ni1 -40.6(3) 6_765 .
N2 C2 N3 C3 178.5(2) . .
N2 C2 N3 Ni1 56.8(3) . .
C16 C19 N4 C19 -161.8(3) . 3_665
C16 C19 N4 C19 71.7(4) . 2_655
C4 N1 Ni1 N1 -15.01(14) . 6_765
C1 N1 Ni1 N1 -141.6(2) . 6_765
C4 N1 Ni1 N3 165.02(18) . .
C1 N1 Ni1 N3 38.5(2) . .
C4 N1 Ni1 N3 156(100) . 6_765
C1 N1 Ni1 N3 30(57) . 6_765
C4 N1 Ni1 O1 -107.05(18) . 6_765
C1 N1 Ni1 O1 126.39(19) . 6_765
C4 N1 Ni1 O1 78.25(18) . .
C1 N1 Ni1 O1 -48.31(19) . .
C3 N3 Ni1 N1 23(35) . 6_765
C2 N3 Ni1 N1 150(39) . 6_765
C3 N3 Ni1 N1 -165.46(18) . .
C2 N3 Ni1 N1 -39.0(2) . .
C3 N3 Ni1 N3 14.52(14) . 6_765
C2 N3 Ni1 N3 141.0(2) . 6_765
C3 N3 Ni1 O1 101.30(18) . 6_765
C2 N3 Ni1 O1 -132.21(19) . 6_765
C3 N3 Ni1 O1 -73.42(18) . .
C2 N3 Ni1 O1 53.07(19) . .
O2 C12 O1 Ni1 -1.5(5) . .
C13 C12 O1 Ni1 177.67(18) . .
N1 Ni1 O1 C12 -4.4(3) 6_765 .
N1 Ni1 O1 C12 -90.3(3) . .
N3 Ni1 O1 C12 175.4(3) . .
N3 Ni1 O1 C12 89.8(3) 6_765 .
O1 Ni1 O1 C12 132.6(3) 6_765 .
C22 N5 C20 O3 -172.6(8) . .
C21 N5 C20 O3 -1.9(12) . .
